data_7001338
loop_
_publ_author_name
'Ciganda, Roberto'
'Garralda, Mar\'ia A.'
'Ibarlucea, Lourdes'
'Pinilla, Elena'
'Torres, M. Rosario'

_publ_section_title
;
 New hydridoirida-\b-diketones derived from 8-quinoline-carbaldehyde
 and o-(diphenylphosphino)benzaldehyde
;
_journal_issue 21
_journal_name_full 'Dalton Transactions'
_journal_page_first 4227
_journal_page_last 4235
_journal_paper_doi 10.1039/b902232e
_journal_year 2009
_chemical_formula_moiety 'C37 H33 Cl Ir N O2 P Rh, C H Cl3'
_chemical_formula_sum 'C38 H34 Cl4 Ir N O2 P Rh'
_chemical_formula_weight 1004.54
_chemical_name_systematic
;
?
;
_space_group_IT_number 14
_symmetry_cell_setting monoclinic
_symmetry_space_group_name_Hall '-P 2ybc'
_symmetry_space_group_name_H-M 'P 1 21/c 1'
_atom_sites_solution_hydrogens geom
_atom_sites_solution_primary direct
_atom_sites_solution_secondary difmap
_audit_creation_method SHELXL-97
_cell_angle_alpha 90.00
_cell_angle_beta 101.344(2)
_cell_angle_gamma 90.00
_cell_formula_units_Z 4
_cell_length_a 10.4414(11)
_cell_length_b 16.9986(17)
_cell_length_c 21.716(2)
_cell_measurement_temperature 296(2)
_cell_volume 3779.1(7)
_computing_cell_refinement 'Bruker SMART'
_computing_data_collection 'Bruker SMART'
_computing_data_reduction 'Bruker SHELXTL'
_computing_molecular_graphics 'Bruker SHELXTL'
_computing_publication_material 'Bruker SHELXTL'
_computing_structure_refinement 'SHELXL-97 (Sheldrick, 1997)'
_computing_structure_solution 'SHELXS-97 (Sheldrick, 1990)'
_diffrn_ambient_temperature 296(2)
_diffrn_measured_fraction_theta_full 0.999
_diffrn_measured_fraction_theta_max 0.999
_diffrn_measurement_device_type 'CCD area detector'
_diffrn_measurement_method 'phi and omega scans'
_diffrn_radiation_monochromator graphite
_diffrn_radiation_source 'fine-focus sealed tube'
_diffrn_radiation_type MoK\a
_diffrn_radiation_wavelength 0.71073
_diffrn_reflns_av_R_equivalents 0.2130
_diffrn_reflns_av_sigmaI/netI 0.2812
_diffrn_reflns_limit_h_max 12
_diffrn_reflns_limit_h_min -12
_diffrn_reflns_limit_k_max 19
_diffrn_reflns_limit_k_min -20
_diffrn_reflns_limit_l_max 25
_diffrn_reflns_limit_l_min -25
_diffrn_reflns_number 28672
_diffrn_reflns_theta_full 25.00
_diffrn_reflns_theta_max 25.00
_diffrn_reflns_theta_min 1.53
_exptl_absorpt_coefficient_mu 4.314
_exptl_absorpt_correction_type none
_exptl_crystal_colour yellow
_exptl_crystal_density_diffrn 1.766
_exptl_crystal_density_method 'not measured'
_exptl_crystal_description prismatic
_exptl_crystal_F_000 1960
_exptl_crystal_size_max 0.12
_exptl_crystal_size_mid 0.08
_exptl_crystal_size_min 0.04
_refine_diff_density_max 1.348
_refine_diff_density_min -1.231
_refine_diff_density_rms 0.199
_refine_ls_extinction_coef 0.00041(7)
_refine_ls_extinction_expression Fc^*^=kFc[1+0.001xFc^2^\l^3^/sin(2\q)]^-1/4^
_refine_ls_extinction_method SHELXL
_refine_ls_goodness_of_fit_ref 0.847
_refine_ls_hydrogen_treatment constr
_refine_ls_matrix_type full
_refine_ls_number_parameters 374
_refine_ls_number_reflns 6650
_refine_ls_number_restraints 0
_refine_ls_restrained_S_all 0.847
_refine_ls_R_factor_all 0.2096
_refine_ls_R_factor_gt 0.0596
_refine_ls_shift/su_max 0.001
_refine_ls_shift/su_mean 0.000
_refine_ls_structure_factor_coef Fsqd
_refine_ls_weighting_details 'calc w=1/[\s^2^(Fo^2^)+(0.0630P)^2^+0.0000P] where P=(Fo^2^+2Fc^2^)/3'
_refine_ls_weighting_scheme calc
_refine_ls_wR_factor_gt 0.1243
_refine_ls_wR_factor_ref 0.1756
_reflns_number_gt 2317
_reflns_number_total 6650
_reflns_threshold_expression >2sigma(I)
_cod_data_source_file b902232e.txt
_cod_data_source_block compound_9
_cod_depositor_comments
;
The following automatic conversions were performed:
'_symmetry_cell_setting' value 'Monoclinic' changed to 'monoclinic'
according to '/home/saulius/struct/CIF-dictionaries/cif_core.dic'
dictionary named 'cif_core.dic' version 2.4.1 from 2010-06-29.

Automatic conversion script
Id: cif_fix_enum 1527 2010-12-29 10:47:43Z saulius 
;
_cod_original_sg_symbol_H-M P2(1)/c
_cod_database_code 7001338

loop_
_symmetry_equiv_pos_as_xyz
'x, y, z'
'-x, y+1/2, -z+1/2'
'-x, -y, -z'
'x, -y-1/2, z-1/2'

loop_
_atom_site_label
_atom_site_type_symbol
_atom_site_fract_x
_atom_site_fract_y
_atom_site_fract_z
_atom_site_U_iso_or_equiv
_atom_site_adp_type
_atom_site_occupancy
_atom_site_symmetry_multiplicity
_atom_site_calc_flag
_atom_site_refinement_flags
_atom_site_disorder_assembly
_atom_site_disorder_group
Ir Ir 0.25910(7) 0.71720(4) 0.00551(3) 0.0379(3) Uani 1 1 d . . .
Rh Rh 0.26405(17) 0.86757(9) -0.05536(8) 0.0627(6) Uani 1 1 d . . .
Cl1 Cl 0.4652(4) 0.7216(3) 0.0865(2) 0.0575(13) Uani 1 1 d . . .
P1 P 0.1297(4) 0.7156(3) 0.08256(19) 0.0371(12) Uani 1 1 d . . .
N1 N 0.2930(12) 0.6001(8) -0.0096(6) 0.034(4) Uani 1 1 d . . .
O1 O 0.0753(12) 0.6894(7) -0.1101(6) 0.066(4) Uani 1 1 d . . .
O2 O 0.3777(11) 0.7861(7) -0.0928(5) 0.057(4) Uani 1 1 d . . .
C1 C 0.0973(15) 0.7108(10) -0.0539(7) 0.037(4) Uani 1 1 d . . .
C2 C -0.0349(16) 0.7302(10) -0.0311(8) 0.043(5) Uani 1 1 d . . .
C3 C -0.0286(17) 0.7324(10) 0.0355(8) 0.043(5) Uani 1 1 d . . .
C4 C -0.145(2) 0.7479(9) 0.0546(9) 0.044(5) Uani 1 1 d . . .
H4 H -0.1439 0.7504 0.0975 0.053 Uiso 1 1 calc R . .
C5 C -0.2607(19) 0.7597(10) 0.0147(10) 0.051(6) Uani 1 1 d . . .
H5 H -0.3372 0.7678 0.0296 0.062 Uiso 1 1 calc R . .
C6 C -0.261(2) 0.7594(12) -0.0489(12) 0.074(7) Uani 1 1 d . . .
H6 H -0.3378 0.7715 -0.0769 0.088 Uiso 1 1 calc R . .
C7 C -0.154(2) 0.7423(11) -0.0714(9) 0.061(6) Uani 1 1 d . . .
H7 H -0.1593 0.7386 -0.1145 0.074 Uiso 1 1 calc R . .
C8 C 0.1519(17) 0.7856(12) 0.1447(7) 0.047(5) Uani 1 1 d . . .
C9 C 0.2332(18) 0.8503(11) 0.1438(9) 0.058(6) Uani 1 1 d . . .
H9 H 0.2756 0.8572 0.1103 0.070 Uiso 1 1 calc R . .
C10 C 0.252(2) 0.9057(11) 0.1937(10) 0.070(7) Uani 1 1 d . . .
H10 H 0.3119 0.9463 0.1936 0.084 Uiso 1 1 calc R . .
C11 C 0.186(2) 0.9014(15) 0.2412(10) 0.082(8) Uani 1 1 d . . .
H11 H 0.1947 0.9409 0.2714 0.098 Uiso 1 1 calc R . .
C12 C 0.107(2) 0.8372(14) 0.2442(9) 0.077(7) Uani 1 1 d . . .
H12 H 0.0642 0.8315 0.2779 0.093 Uiso 1 1 calc R . .
C13 C 0.0894(16) 0.7792(12) 0.1949(7) 0.054(5) Uani 1 1 d . . .
H13 H 0.0349 0.7364 0.1969 0.065 Uiso 1 1 calc R . .
C14 C 0.112(2) 0.6231(12) 0.1243(8) 0.051(6) Uani 1 1 d . . .
C15 C 0.2107(18) 0.6022(11) 0.1714(8) 0.043(5) Uani 1 1 d . . .
H15 H 0.2796 0.6367 0.1848 0.052 Uiso 1 1 calc R . .
C16 C 0.210(2) 0.5285(14) 0.2001(10) 0.070(7) Uani 1 1 d . . .
H16 H 0.2777 0.5137 0.2325 0.084 Uiso 1 1 calc R . .
C17 C 0.112(3) 0.4808(14) 0.1809(13) 0.084(9) Uani 1 1 d . . .
H17 H 0.1126 0.4318 0.1999 0.101 Uiso 1 1 calc R . .
C18 C 0.008(2) 0.5000(16) 0.1333(12) 0.089(8) Uani 1 1 d . . .
H18 H -0.0623 0.4657 0.1214 0.107 Uiso 1 1 calc R . .
C19 C 0.012(2) 0.5729(13) 0.1040(9) 0.061(6) Uani 1 1 d . . .
H19 H -0.0545 0.5869 0.0705 0.073 Uiso 1 1 calc R . .
C20 C 0.3488(16) 0.7231(13) -0.0626(8) 0.051(5) Uani 1 1 d . . .
C21 C 0.3924(16) 0.6486(10) -0.0908(8) 0.034(5) Uani 1 1 d . . .
C22 C 0.3634(15) 0.5831(10) -0.0585(8) 0.034(4) Uani 1 1 d . . .
C23 C 0.2666(17) 0.5371(10) 0.0192(9) 0.047(5) Uani 1 1 d . . .
H23 H 0.2283 0.5460 0.0538 0.057 Uiso 1 1 calc R . .
C24 C 0.2871(15) 0.4564(10) 0.0062(9) 0.047(5) Uani 1 1 d . . .
H24 H 0.2583 0.4164 0.0293 0.057 Uiso 1 1 calc R . .
C25 C 0.3503(19) 0.4401(11) -0.0414(9) 0.059(6) Uani 1 1 d . . .
H25 H 0.3686 0.3888 -0.0517 0.071 Uiso 1 1 calc R . .
C26 C 0.3874(16) 0.5068(11) -0.0750(9) 0.044(5) Uani 1 1 d . . .
C27 C 0.4560(18) 0.4993(13) -0.1246(9) 0.057(6) Uani 1 1 d . . .
H27 H 0.4803 0.4497 -0.1362 0.069 Uiso 1 1 calc R . .
C28 C 0.487(2) 0.5650(14) -0.1561(9) 0.067(6) Uani 1 1 d . . .
H28 H 0.5301 0.5586 -0.1895 0.081 Uiso 1 1 calc R . .
C29 C 0.4559(18) 0.6410(12) -0.1389(8) 0.057(6) Uani 1 1 d . . .
H29 H 0.4783 0.6850 -0.1600 0.068 Uiso 1 1 calc R . .
C30 C 0.199(2) 0.9600(15) -0.0062(12) 0.098(8) Uiso 1 1 d . . .
H30 H 0.2121 0.9532 0.0394 0.117 Uiso 1 1 calc R . .
C31 C 0.093(3) 0.9259(15) -0.0391(13) 0.113(9) Uiso 1 1 d . . .
H31 H 0.0410 0.8960 -0.0142 0.136 Uiso 1 1 calc R . .
C32 C 0.019(3) 0.9547(19) -0.1004(15) 0.168(13) Uiso 1 1 d . . .
H32A H -0.0075 1.0082 -0.0942 0.202 Uiso 1 1 calc R . .
H32B H -0.0597 0.9234 -0.1109 0.202 Uiso 1 1 calc R . .
C33 C 0.081(3) 0.955(2) -0.1564(16) 0.195(16) Uiso 1 1 d . . .
H33A H 0.0851 1.0087 -0.1710 0.234 Uiso 1 1 calc R . .
H33B H 0.0264 0.9252 -0.1897 0.234 Uiso 1 1 calc R . .
C34 C 0.220(2) 0.9195(14) -0.1434(11) 0.096(8) Uiso 1 1 d . . .
H34 H 0.2416 0.8877 -0.1777 0.116 Uiso 1 1 calc R . .
C35 C 0.320(3) 0.9578(17) -0.1097(13) 0.123(10) Uiso 1 1 d . . .
H35 H 0.4022 0.9467 -0.1230 0.148 Uiso 1 1 calc R . .
C36 C 0.323(3) 1.034(2) -0.0744(17) 0.183(15) Uiso 1 1 d . . .
H36A H 0.4128 1.0458 -0.0561 0.220 Uiso 1 1 calc R . .
H36B H 0.2912 1.0752 -0.1045 0.220 Uiso 1 1 calc R . .
C37 C 0.254(3) 1.037(2) -0.0290(17) 0.194(16) Uiso 1 1 d . . .
H37A H 0.1805 1.0721 -0.0430 0.233 Uiso 1 1 calc R . .
H37B H 0.3084 1.0615 0.0072 0.233 Uiso 1 1 calc R . .
C38 C 0.349(2) 0.2002(15) 0.2752(12) 0.112(9) Uiso 1 1 d . . .
H38 H 0.4091 0.2021 0.3160 0.135 Uiso 1 1 calc R . .
Cl2 Cl 0.2150(9) 0.1407(6) 0.2792(4) 0.172(4) Uiso 1 1 d . . .
Cl3 Cl 0.2965(9) 0.2953(5) 0.2508(4) 0.162(3) Uiso 1 1 d . . .
Cl4 Cl 0.4280(9) 0.1597(6) 0.2177(4) 0.171(4) Uiso 1 1 d . . .
H1 H 0.2888 0.8353 0.0193 0.150 Uiso 1 1 d . . .

loop_
_atom_site_aniso_label
_atom_site_aniso_U_11
_atom_site_aniso_U_22
_atom_site_aniso_U_33
_atom_site_aniso_U_23
_atom_site_aniso_U_13
_atom_site_aniso_U_12
Ir 0.0414(5) 0.0370(4) 0.0383(4) -0.0018(5) 0.0150(3) 0.0034(5)
Rh 0.0888(14) 0.0467(11) 0.0613(12) 0.0146(9) 0.0362(10) 0.0164(10)
Cl1 0.043(3) 0.068(4) 0.062(3) -0.005(3) 0.012(2) 0.007(3)
P1 0.038(3) 0.035(3) 0.038(3) -0.006(3) 0.004(2) 0.001(3)
N1 0.024(9) 0.034(10) 0.044(9) -0.012(7) 0.005(7) 0.001(7)
O1 0.079(10) 0.064(10) 0.056(9) -0.013(7) 0.015(8) 0.008(8)
O2 0.074(9) 0.045(9) 0.064(8) -0.007(8) 0.040(7) 0.017(8)
C1 0.038(11) 0.049(12) 0.013(8) -0.005(10) -0.019(8) 0.006(10)
C2 0.032(11) 0.039(12) 0.056(12) 0.007(10) 0.000(10) 0.001(10)
C3 0.045(12) 0.037(12) 0.044(11) 0.015(9) -0.001(9) 0.011(10)
C4 0.054(14) 0.029(11) 0.054(13) 0.012(9) 0.026(11) 0.014(10)
C5 0.045(15) 0.042(13) 0.075(16) 0.010(10) 0.029(13) -0.008(10)
C6 0.021(13) 0.074(18) 0.12(2) 0.000(15) -0.010(13) -0.016(11)
C7 0.060(16) 0.068(16) 0.049(13) 0.012(11) -0.008(12) -0.011(12)
C8 0.058(13) 0.056(13) 0.025(9) -0.015(11) 0.001(9) -0.011(12)
C9 0.056(14) 0.060(15) 0.059(14) -0.033(11) 0.013(11) -0.019(12)
C10 0.079(17) 0.038(14) 0.097(19) -0.030(13) 0.033(15) -0.006(12)
C11 0.084(19) 0.09(2) 0.064(17) -0.056(15) 0.003(14) 0.000(16)
C12 0.09(2) 0.10(2) 0.045(14) -0.023(14) 0.023(13) 0.013(16)
C13 0.052(13) 0.076(15) 0.041(11) -0.015(12) 0.025(10) -0.003(12)
C14 0.046(14) 0.076(17) 0.031(12) 0.010(11) 0.010(10) 0.034(13)
C15 0.048(13) 0.039(13) 0.046(12) 0.000(10) 0.014(10) 0.005(10)
C16 0.056(17) 0.080(19) 0.080(17) 0.030(15) 0.026(14) 0.038(14)
C17 0.08(2) 0.061(18) 0.13(2) 0.052(16) 0.069(19) 0.020(16)
C18 0.033(15) 0.10(2) 0.13(2) 0.026(18) 0.022(15) -0.010(15)
C19 0.058(16) 0.059(16) 0.061(15) 0.023(13) 0.001(12) 0.004(13)
C20 0.033(11) 0.067(15) 0.049(12) 0.021(13) -0.004(9) -0.011(12)
C21 0.043(12) 0.020(11) 0.041(12) -0.014(9) 0.010(9) 0.002(9)
C22 0.022(11) 0.020(11) 0.057(12) -0.004(9) 0.001(9) 0.005(9)
C23 0.041(12) 0.030(12) 0.070(15) -0.020(10) 0.010(11) 0.013(11)
C24 0.032(13) 0.036(12) 0.069(14) -0.012(11) -0.002(11) 0.013(9)
C25 0.064(15) 0.032(13) 0.077(16) -0.013(11) 0.004(13) 0.015(11)
C26 0.026(11) 0.046(14) 0.061(14) -0.002(11) 0.006(10) 0.004(10)
C27 0.053(15) 0.062(16) 0.053(14) -0.037(12) 0.002(11) 0.008(12)
C28 0.070(16) 0.091(19) 0.042(13) -0.005(13) 0.013(11) 0.002(15)
C29 0.065(15) 0.056(15) 0.053(14) -0.005(11) 0.020(11) 0.019(12)

loop_
_atom_type_symbol
_atom_type_description
_atom_type_scat_dispersion_real
_atom_type_scat_dispersion_imag
_atom_type_scat_source
Ir Ir -1.4442 7.9887 'International Tables Vol C Tables 4.2.6.8 and 6.1.1.4'
Rh Rh -1.1178 0.9187 'International Tables Vol C Tables 4.2.6.8 and 6.1.1.4'
Cl Cl 0.1484 0.1585 'International Tables Vol C Tables 4.2.6.8 and 6.1.1.4'
N N 0.0061 0.0033 'International Tables Vol C Tables 4.2.6.8 and 6.1.1.4'
O O 0.0106 0.0060 'International Tables Vol C Tables 4.2.6.8 and 6.1.1.4'
P P 0.1023 0.0942 'International Tables Vol C Tables 4.2.6.8 and 6.1.1.4'
C C 0.0033 0.0016 'International Tables Vol C Tables 4.2.6.8 and 6.1.1.4'
H H 0.0000 0.0000 'International Tables Vol C Tables 4.2.6.8 and 6.1.1.4'

loop_
_geom_angle_atom_site_label_1
_geom_angle_atom_site_label_2
_geom_angle_atom_site_label_3
_geom_angle
_geom_angle_site_symmetry_1
_geom_angle_site_symmetry_3
_geom_angle_publ_flag
C1 Ir C20 89.0(7) . . ?
C1 Ir H1 104.0 . . ?
C20 Ir H1 88.8 . . ?
C1 Ir N1 89.7(6) . . ?
C20 Ir N1 78.5(8) . . ?
H1 Ir N1 161.2 . . ?
C1 Ir P1 85.7(5) . . ?
C20 Ir P1 174.1(5) . . ?
H1 Ir P1 89.9 . . ?
N1 Ir P1 104.1(4) . . ?
C1 Ir Cl1 177.2(5) . . ?
C20 Ir Cl1 93.3(5) . . ?
H1 Ir Cl1 77.4 . . ?
N1 Ir Cl1 89.4(4) . . ?
P1 Ir Cl1 92.01(15) . . ?
C1 Ir Rh 80.5(5) . . ?
C20 Ir Rh 62.7(7) . . ?
H1 Ir Rh 35.0 . . ?
N1 Ir Rh 139.9(4) . . ?
P1 Ir Rh 113.68(13) . . ?
Cl1 Ir Rh 101.87(13) . . ?
C1 Ir H1 104.0 . . ?
C20 Ir H1 88.8 . . ?
H1 Ir H1 0.0 . . ?
N1 Ir H1 161.2 . . ?
P1 Ir H1 89.9 . . ?
Cl1 Ir H1 77.4 . . ?
Rh Ir H1 35.0 . . ?
O2 Rh C34 87.8(8) . . ?
O2 Rh C30 164.9(8) . . ?
C34 Rh C30 96.7(10) . . ?
O2 Rh C35 91.4(9) . . ?
C34 Rh C35 36.9(8) . . ?
C30 Rh C35 83.8(10) . . ?
O2 Rh C31 158.5(8) . . ?
C34 Rh C31 85.1(10) . . ?
C30 Rh C31 36.6(8) . . ?
C35 Rh C31 95.0(11) . . ?
O2 Rh Ir 69.7(4) . . ?
C34 Rh Ir 141.2(7) . . ?
C30 Rh Ir 113.3(7) . . ?
C35 Rh Ir 160.6(8) . . ?
C31 Rh Ir 104.2(7) . . ?
O2 Rh H1 99.7 . . ?
C34 Rh H1 172.5 . . ?
C30 Rh H1 75.9 . . ?
C35 Rh H1 141.1 . . ?
C31 Rh H1 88.1 . . ?
Ir Rh H1 44.1 . . ?
C8 P1 C3 107.2(8) . . ?
C8 P1 C14 102.0(9) . . ?
C3 P1 C14 104.2(9) . . ?
C8 P1 Ir 121.7(6) . . ?
C3 P1 Ir 100.8(6) . . ?
C14 P1 Ir 119.3(6) . . ?
C23 N1 C22 112.3(15) . . ?
C23 N1 Ir 131.4(12) . . ?
C22 N1 Ir 116.3(11) . . ?
C20 O2 Rh 98.1(11) . . ?
O1 C1 C2 111.1(14) . . ?
O1 C1 Ir 129.9(13) . . ?
C2 C1 Ir 118.9(11) . . ?
C7 C2 C3 119.3(16) . . ?
C7 C2 C1 124.1(17) . . ?
C3 C2 C1 116.6(14) . . ?
C4 C3 C2 115.9(16) . . ?
C4 C3 P1 128.8(15) . . ?
C2 C3 P1 115.2(13) . . ?
C5 C4 C3 124.1(18) . . ?
C5 C4 H4 117.9 . . ?
C3 C4 H4 117.9 . . ?
C4 C5 C6 117.7(17) . . ?
C4 C5 H5 121.1 . . ?
C6 C5 H5 121.1 . . ?
C7 C6 C5 122(2) . . ?
C7 C6 H6 119.0 . . ?
C5 C6 H6 119.0 . . ?
C6 C7 C2 121(2) . . ?
C6 C7 H7 119.6 . . ?
C2 C7 H7 119.6 . . ?
C13 C8 C9 117.3(17) . . ?
C13 C8 P1 122.3(16) . . ?
C9 C8 P1 120.4(13) . . ?
C8 C9 C10 120.5(18) . . ?
C8 C9 H9 119.7 . . ?
C10 C9 H9 119.7 . . ?
C11 C10 C9 122(2) . . ?
C11 C10 H10 118.9 . . ?
C9 C10 H10 118.9 . . ?
C10 C11 C12 119(2) . . ?
C10 C11 H11 120.6 . . ?
C12 C11 H11 120.6 . . ?
C11 C12 C13 119.5(19) . . ?
C11 C12 H12 120.2 . . ?
C13 C12 H12 120.2 . . ?
C8 C13 C12 121.6(19) . . ?
C8 C13 H13 119.2 . . ?
C12 C13 H13 119.2 . . ?
C19 C14 C15 120(2) . . ?
C19 C14 P1 121.6(15) . . ?
C15 C14 P1 117.4(17) . . ?
C14 C15 C16 120.1(19) . . ?
C14 C15 H15 120.0 . . ?
C16 C15 H15 120.0 . . ?
C17 C16 C15 119(2) . . ?
C17 C16 H16 120.4 . . ?
C15 C16 H16 120.4 . . ?
C16 C17 C18 123(2) . . ?
C16 C17 H17 118.5 . . ?
C18 C17 H17 118.5 . . ?
C17 C18 C19 117(2) . . ?
C17 C18 H18 121.3 . . ?
C19 C18 H18 121.3 . . ?
C14 C19 C18 120(2) . . ?
C14 C19 H19 120.0 . . ?
C18 C19 H19 120.0 . . ?
O2 C20 C21 111.1(15) . . ?
O2 C20 Ir 128.7(15) . . ?
C21 C20 Ir 120.2(14) . . ?
C29 C21 C22 120.4(17) . . ?
C29 C21 C20 128.7(17) . . ?
C22 C21 C20 110.8(15) . . ?
N1 C22 C21 114.1(15) . . ?
N1 C22 C26 121.8(16) . . ?
C21 C22 C26 123.9(17) . . ?
N1 C23 C24 130.1(18) . . ?
N1 C23 H23 114.9 . . ?
C24 C23 H23 114.9 . . ?
C25 C24 C23 117.4(19) . . ?
C25 C24 H24 121.3 . . ?
C23 C24 H24 121.3 . . ?
C24 C25 C26 116.3(17) . . ?
C24 C25 H25 121.8 . . ?
C26 C25 H25 121.8 . . ?
C27 C26 C25 122.8(19) . . ?
C27 C26 C22 115.3(18) . . ?
C25 C26 C22 121.8(17) . . ?
C28 C27 C26 120.7(19) . . ?
C28 C27 H27 119.7 . . ?
C26 C27 H27 119.7 . . ?
C27 C28 C29 121.4(19) . . ?
C27 C28 H28 119.3 . . ?
C29 C28 H28 119.3 . . ?
C21 C29 C28 118(2) . . ?
C21 C29 H29 120.9 . . ?
C28 C29 H29 120.9 . . ?
C31 C30 C37 121(3) . . ?
C31 C30 Rh 73.6(16) . . ?
C37 C30 Rh 107.1(19) . . ?
C31 C30 H30 115.6 . . ?
C37 C30 H30 115.6 . . ?
Rh C30 H30 115.6 . . ?
C30 C31 C32 125(3) . . ?
C30 C31 Rh 69.8(16) . . ?
C32 C31 Rh 107.9(19) . . ?
C30 C31 H31 115.0 . . ?
C32 C31 H31 115.0 . . ?
Rh C31 H31 115.0 . . ?
C31 C32 C33 120(3) . . ?
C31 C32 H32A 107.2 . . ?
C33 C32 H32A 107.2 . . ?
C31 C32 H32B 107.2 . . ?
C33 C32 H32B 107.2 . . ?
H32A C32 H32B 106.8 . . ?
C32 C33 C34 113(3) . . ?
C32 C33 H33A 109.0 . . ?
C34 C33 H33A 109.0 . . ?
C32 C33 H33B 109.0 . . ?
C34 C33 H33B 109.0 . . ?
H33A C33 H33B 107.8 . . ?
C35 C34 C33 121(3) . . ?
C35 C34 Rh 72.0(16) . . ?
C33 C34 Rh 111.3(19) . . ?
C35 C34 H34 115.0 . . ?
C33 C34 H34 115.0 . . ?
Rh C34 H34 115.0 . . ?
C34 C35 C36 130(3) . . ?
C34 C35 Rh 71.1(17) . . ?
C36 C35 Rh 109(2) . . ?
C34 C35 H35 112.6 . . ?
C36 C35 H35 112.6 . . ?
Rh C35 H35 112.6 . . ?
C37 C36 C35 117(3) . . ?
C37 C36 H36A 108.1 . . ?
C35 C36 H36A 108.1 . . ?
C37 C36 H36B 108.1 . . ?
C35 C36 H36B 108.1 . . ?
H36A C36 H36B 107.3 . . ?
C36 C37 C30 119(3) . . ?
C36 C37 H37A 107.5 . . ?
C30 C37 H37A 107.5 . . ?
C36 C37 H37B 107.5 . . ?
C30 C37 H37B 107.5 . . ?
H37A C37 H37B 107.0 . . ?
Cl2 C38 Cl4 107.5(14) . . ?
Cl2 C38 Cl3 110.0(14) . . ?
Cl4 C38 Cl3 108.0(14) . . ?
Cl2 C38 H38 110.4 . . ?
Cl4 C38 H38 110.4 . . ?
Cl3 C38 H38 110.4 . . ?

loop_
_geom_bond_atom_site_label_1
_geom_bond_atom_site_label_2
_geom_bond_distance
_geom_bond_site_symmetry_2
_geom_bond_publ_flag
Ir C1 1.916(14) . ?
Ir C20 1.901(18) . ?
Ir H1 2.0439 . ?
Ir N1 2.059(14) . ?
Ir P1 2.348(4) . ?
Ir Cl1 2.499(5) . ?
Ir Rh 2.8827(17) . ?
Ir H1 2.0439 . ?
Rh O2 2.090(11) . ?
Rh C34 2.07(2) . ?
Rh C30 2.09(2) . ?
Rh C35 2.09(3) . ?
Rh C31 2.13(3) . ?
Rh H1 1.6837 . ?
P1 C8 1.780(17) . ?
P1 C3 1.787(17) . ?
P1 C14 1.84(2) . ?
N1 C23 1.30(2) . ?
N1 C22 1.435(19) . ?
O1 C1 1.252(16) . ?
O2 C20 1.322(19) . ?
C1 C2 1.59(2) . ?
C2 C7 1.39(2) . ?
C2 C3 1.44(2) . ?
C3 C4 1.39(2) . ?
C4 C5 1.36(2) . ?
C4 H4 0.9300 . ?
C5 C6 1.38(3) . ?
C5 H5 0.9300 . ?
C6 C7 1.34(3) . ?
C6 H6 0.9300 . ?
C7 H7 0.9300 . ?
C8 C13 1.38(2) . ?
C8 C9 1.39(2) . ?
C9 C10 1.42(2) . ?
C9 H9 0.9300 . ?
C10 C11 1.35(3) . ?
C10 H10 0.9300 . ?
C11 C12 1.38(3) . ?
C11 H11 0.9300 . ?
C12 C13 1.44(2) . ?
C12 H12 0.9300 . ?
C13 H13 0.9300 . ?
C14 C19 1.35(2) . ?
C14 C15 1.35(2) . ?
C15 C16 1.40(2) . ?
C15 H15 0.9300 . ?
C16 C17 1.31(3) . ?
C16 H16 0.9300 . ?
C17 C18 1.38(3) . ?
C17 H17 0.9300 . ?
C18 C19 1.40(3) . ?
C18 H18 0.9300 . ?
C19 H19 0.9300 . ?
C20 C21 1.52(2) . ?
C21 C29 1.35(2) . ?
C21 C22 1.38(2) . ?
C22 C26 1.38(2) . ?
C23 C24 1.43(2) . ?
C23 H23 0.9300 . ?
C24 C25 1.36(2) . ?
C24 H24 0.9300 . ?
C25 C26 1.44(2) . ?
C25 H25 0.9300 . ?
C26 C27 1.41(2) . ?
C27 C28 1.38(3) . ?
C27 H27 0.9300 . ?
C28 C29 1.40(2) . ?
C28 H28 0.9300 . ?
C29 H29 0.9300 . ?
C30 C31 1.32(3) . ?
C30 C37 1.55(4) . ?
C30 H30 0.9800 . ?
C31 C32 1.48(3) . ?
C31 H31 0.9800 . ?
C32 C33 1.48(4) . ?
C32 H32A 0.9700 . ?
C32 H32B 0.9700 . ?
C33 C34 1.55(3) . ?
C33 H33A 0.9700 . ?
C33 H33B 0.9700 . ?
C34 C35 1.32(3) . ?
C34 H34 0.9800 . ?
C35 C36 1.50(3) . ?
C35 H35 0.9800 . ?
C36 C37 1.33(4) . ?
C36 H36A 0.9700 . ?
C36 H36B 0.9700 . ?
C37 H37A 0.9700 . ?
C37 H37B 0.9700 . ?
C38 Cl2 1.75(2) . ?
C38 Cl4 1.76(2) . ?
C38 Cl3 1.76(2) . ?
C38 H38 0.9800 . ?

loop_
_geom_torsion_atom_site_label_1
_geom_torsion_atom_site_label_2
_geom_torsion_atom_site_label_3
_geom_torsion_atom_site_label_4
_geom_torsion
_geom_torsion_site_symmetry_1
_geom_torsion_site_symmetry_2
_geom_torsion_site_symmetry_3
_geom_torsion_site_symmetry_4
_geom_torsion_publ_flag
C1 Ir Rh O2 -98.4(6) . . . . ?
C20 Ir Rh O2 -4.6(7) . . . . ?
H1 Ir Rh O2 129.6 . . . . ?
N1 Ir Rh O2 -20.4(7) . . . . ?
P1 Ir Rh O2 -179.4(4) . . . . ?
Cl1 Ir Rh O2 83.1(4) . . . . ?
C1 Ir Rh C34 -40.0(12) . . . . ?
C20 Ir Rh C34 53.8(12) . . . . ?
H1 Ir Rh C34 -172.0 . . . . ?
N1 Ir Rh C34 38.0(12) . . . . ?
P1 Ir Rh C34 -121.0(11) . . . . ?
Cl1 Ir Rh C34 141.5(11) . . . . ?
C1 Ir Rh C30 97.5(9) . . . . ?
C20 Ir Rh C30 -168.6(9) . . . . ?
H1 Ir Rh C30 -34.5 . . . . ?
N1 Ir Rh C30 175.5(9) . . . . ?
P1 Ir Rh C30 16.6(8) . . . . ?
Cl1 Ir Rh C30 -81.0(8) . . . . ?
C1 Ir Rh C35 -112(2) . . . . ?
C20 Ir Rh C35 -18(2) . . . . ?
H1 Ir Rh C35 115.9 . . . . ?
N1 Ir Rh C35 -34(2) . . . . ?
P1 Ir Rh C35 167(2) . . . . ?
Cl1 Ir Rh C35 69(2) . . . . ?
C1 Ir Rh C31 60.0(9) . . . . ?
C20 Ir Rh C31 153.9(9) . . . . ?
H1 Ir Rh C31 -72.0 . . . . ?
N1 Ir Rh C31 138.0(9) . . . . ?
P1 Ir Rh C31 -20.9(8) . . . . ?
Cl1 Ir Rh C31 -118.5(8) . . . . ?
C1 Ir P1 C8 -130.8(9) . . . . ?
C20 Ir P1 C8 -104(6) . . . . ?
H1 Ir P1 C8 -26.7 . . . . ?
N1 Ir P1 C8 140.7(8) . . . . ?
Cl1 Ir P1 C8 50.7(7) . . . . ?
Rh Ir P1 C8 -53.2(7) . . . . ?
C1 Ir P1 C3 -12.7(8) . . . . ?
C20 Ir P1 C3 14(6) . . . . ?
H1 Ir P1 C3 91.4 . . . . ?
N1 Ir P1 C3 -101.2(7) . . . . ?
Cl1 Ir P1 C3 168.8(6) . . . . ?
Rh Ir P1 C3 64.9(6) . . . . ?
C1 Ir P1 C14 100.5(10) . . . . ?
C20 Ir P1 C14 127(6) . . . . ?
H1 Ir P1 C14 -155.4 . . . . ?
N1 Ir P1 C14 11.9(9) . . . . ?
Cl1 Ir P1 C14 -78.0(8) . . . . ?
Rh Ir P1 C14 178.1(8) . . . . ?
C1 Ir N1 C23 -93.0(16) . . . . ?
C20 Ir N1 C23 177.9(17) . . . . ?
H1 Ir N1 C23 129.7 . . . . ?
P1 Ir N1 C23 -7.5(16) . . . . ?
Cl1 Ir N1 C23 84.4(15) . . . . ?
Rh Ir N1 C23 -167.7(13) . . . . ?
C1 Ir N1 C22 90.3(12) . . . . ?
C20 Ir N1 C22 1.2(11) . . . . ?
H1 Ir N1 C22 -47.1 . . . . ?
P1 Ir N1 C22 175.7(10) . . . . ?
Cl1 Ir N1 C22 -92.3(11) . . . . ?
Rh Ir N1 C22 15.6(14) . . . . ?
C34 Rh O2 C20 -141.9(12) . . . . ?
C30 Rh O2 C20 110(3) . . . . ?
C35 Rh O2 C20 -178.6(12) . . . . ?
C31 Rh O2 C20 -71(2) . . . . ?
Ir Rh O2 C20 5.9(9) . . . . ?
C20 Ir C1 O1 22.6(18) . . . . ?
H1 Ir C1 O1 111.1 . . . . ?
N1 Ir C1 O1 -55.9(17) . . . . ?
P1 Ir C1 O1 -160.1(17) . . . . ?
Cl1 Ir C1 O1 -127(10) . . . . ?
Rh Ir C1 O1 85.0(17) . . . . ?
C20 Ir C1 C2 -161.4(14) . . . . ?
H1 Ir C1 C2 -72.9 . . . . ?
N1 Ir C1 C2 120.1(13) . . . . ?
P1 Ir C1 C2 16.0(12) . . . . ?
Cl1 Ir C1 C2 49(12) . . . . ?
Rh Ir C1 C2 -98.9(13) . . . . ?
O1 C1 C2 C7 -16(2) . . . . ?
Ir C1 C2 C7 167.2(14) . . . . ?
O1 C1 C2 C3 161.8(15) . . . . ?
Ir C1 C2 C3 -15(2) . . . . ?
C7 C2 C3 C4 -1(2) . . . . ?
C1 C2 C3 C4 -178.9(14) . . . . ?
C7 C2 C3 P1 179.8(13) . . . . ?
C1 C2 C3 P1 2(2) . . . . ?
C8 P1 C3 C4 -42.5(19) . . . . ?
C14 P1 C3 C4 65.1(18) . . . . ?
Ir P1 C3 C4 -170.8(15) . . . . ?
C8 P1 C3 C2 136.7(13) . . . . ?
C14 P1 C3 C2 -115.7(14) . . . . ?
Ir P1 C3 C2 8.4(14) . . . . ?
C2 C3 C4 C5 1(3) . . . . ?
P1 C3 C4 C5 -179.9(14) . . . . ?
C3 C4 C5 C6 -3(3) . . . . ?
C4 C5 C6 C7 5(3) . . . . ?
C5 C6 C7 C2 -5(3) . . . . ?
C3 C2 C7 C6 3(3) . . . . ?
C1 C2 C7 C6 -179.1(18) . . . . ?
C3 P1 C8 C13 74.1(17) . . . . ?
C14 P1 C8 C13 -35.0(18) . . . . ?
Ir P1 C8 C13 -171.0(13) . . . . ?
C3 P1 C8 C9 -105.2(16) . . . . ?
C14 P1 C8 C9 145.7(16) . . . . ?
Ir P1 C8 C9 9.8(18) . . . . ?
C13 C8 C9 C10 1(3) . . . . ?
P1 C8 C9 C10 -179.3(15) . . . . ?
C8 C9 C10 C11 -5(3) . . . . ?
C9 C10 C11 C12 6(4) . . . . ?
C10 C11 C12 C13 -4(3) . . . . ?
C9 C8 C13 C12 0(3) . . . . ?
P1 C8 C13 C12 -178.8(15) . . . . ?
C11 C12 C13 C8 1(3) . . . . ?
C8 P1 C14 C19 130.1(17) . . . . ?
C3 P1 C14 C19 18.7(18) . . . . ?
Ir P1 C14 C19 -92.6(16) . . . . ?
C8 P1 C14 C15 -58.0(15) . . . . ?
C3 P1 C14 C15 -169.4(14) . . . . ?
Ir P1 C14 C15 79.2(15) . . . . ?
C19 C14 C15 C16 -1(3) . . . . ?
P1 C14 C15 C16 -172.7(14) . . . . ?
C14 C15 C16 C17 0(3) . . . . ?
C15 C16 C17 C18 -1(4) . . . . ?
C16 C17 C18 C19 2(4) . . . . ?
C15 C14 C19 C18 2(3) . . . . ?
P1 C14 C19 C18 174.0(16) . . . . ?
C17 C18 C19 C14 -3(3) . . . . ?
Rh O2 C20 C21 166.8(11) . . . . ?
Rh O2 C20 Ir -10.8(16) . . . . ?
C1 Ir C20 O2 88.4(16) . . . . ?
H1 Ir C20 O2 -15.6 . . . . ?
N1 Ir C20 O2 178.3(16) . . . . ?
P1 Ir C20 O2 62(7) . . . . ?
Cl1 Ir C20 O2 -93.0(15) . . . . ?
Rh Ir C20 O2 8.7(13) . . . . ?
C1 Ir C20 C21 -89.0(13) . . . . ?
H1 Ir C20 C21 167.0 . . . . ?
N1 Ir C20 C21 0.9(12) . . . . ?
P1 Ir C20 C21 -116(6) . . . . ?
Cl1 Ir C20 C21 89.6(12) . . . . ?
Rh Ir C20 C21 -168.7(14) . . . . ?
O2 C20 C21 C29 2(3) . . . . ?
Ir C20 C21 C29 179.6(16) . . . . ?
O2 C20 C21 C22 179.3(14) . . . . ?
Ir C20 C21 C22 -2.8(19) . . . . ?
C23 N1 C22 C21 179.5(14) . . . . ?
Ir N1 C22 C21 -3.2(18) . . . . ?
C23 N1 C22 C26 5(2) . . . . ?
Ir N1 C22 C26 -177.2(12) . . . . ?
C29 C21 C22 N1 -178.6(16) . . . . ?
C20 C21 C22 N1 4(2) . . . . ?
C29 C21 C22 C26 -5(3) . . . . ?
C20 C21 C22 C26 177.6(15) . . . . ?
C22 N1 C23 C24 -6(3) . . . . ?
Ir N1 C23 C24 177.4(12) . . . . ?
N1 C23 C24 C25 4(3) . . . . ?
C23 C24 C25 C26 -1(3) . . . . ?
C24 C25 C26 C27 178.6(17) . . . . ?
C24 C25 C26 C22 2(3) . . . . ?
N1 C22 C26 C27 179.0(15) . . . . ?
C21 C22 C26 C27 6(3) . . . . ?
N1 C22 C26 C25 -4(3) . . . . ?
C21 C22 C26 C25 -177.4(16) . . . . ?
C25 C26 C27 C28 178.8(18) . . . . ?
C22 C26 C27 C28 -4(3) . . . . ?
C26 C27 C28 C29 2(3) . . . . ?
C22 C21 C29 C28 2(3) . . . . ?
C20 C21 C29 C28 179.3(16) . . . . ?
C27 C28 C29 C21 -1(3) . . . . ?
O2 Rh C30 C31 179(2) . . . . ?
C34 Rh C30 C31 72.5(18) . . . . ?
C35 Rh C30 C31 107.1(18) . . . . ?
Ir Rh C30 C31 -82.4(17) . . . . ?
O2 Rh C30 C37 61(4) . . . . ?
C34 Rh C30 C37 -46(2) . . . . ?
C35 Rh C30 C37 -11(2) . . . . ?
C31 Rh C30 C37 -118(3) . . . . ?
Ir Rh C30 C37 159.2(17) . . . . ?
C37 C30 C31 C32 2(5) . . . . ?
Rh C30 C31 C32 -98(3) . . . . ?
C37 C30 C31 Rh 100(3) . . . . ?
O2 Rh C31 C30 -179.4(17) . . . . ?
C34 Rh C31 C30 -108.1(18) . . . . ?
C35 Rh C31 C30 -72.5(18) . . . . ?
Ir Rh C31 C30 110.1(16) . . . . ?
O2 Rh C31 C32 -58(3) . . . . ?
C34 Rh C31 C32 13(2) . . . . ?
C30 Rh C31 C32 121(3) . . . . ?
C35 Rh C31 C32 49(2) . . . . ?
Ir Rh C31 C32 -128.6(19) . . . . ?
C30 C31 C32 C33 65(4) . . . . ?
Rh C31 C32 C33 -12(4) . . . . ?
C31 C32 C33 C34 3(5) . . . . ?
C32 C33 C34 C35 -73(4) . . . . ?
C32 C33 C34 Rh 9(4) . . . . ?
O2 Rh C34 C35 -95.3(18) . . . . ?
C30 Rh C34 C35 70.3(19) . . . . ?
C31 Rh C34 C35 105.0(19) . . . . ?
Ir Rh C34 C35 -148.3(15) . . . . ?
O2 Rh C34 C33 148(2) . . . . ?
C30 Rh C34 C33 -47(2) . . . . ?
C35 Rh C34 C33 -117(3) . . . . ?
C31 Rh C34 C33 -12(2) . . . . ?
Ir Rh C34 C33 94(2) . . . . ?
C33 C34 C35 C36 5(5) . . . . ?
Rh C34 C35 C36 -99(3) . . . . ?
C33 C34 C35 Rh 104(3) . . . . ?
O2 Rh C35 C34 84.5(17) . . . . ?
C30 Rh C35 C34 -109.9(19) . . . . ?
C31 Rh C35 C34 -75.0(19) . . . . ?
Ir Rh C35 C34 97(3) . . . . ?
O2 Rh C35 C36 -148(2) . . . . ?
C34 Rh C35 C36 127(3) . . . . ?
C30 Rh C35 C36 17(2) . . . . ?
C31 Rh C35 C36 52(2) . . . . ?
Ir Rh C35 C36 -136(2) . . . . ?
C34 C35 C36 C37 60(5) . . . . ?
Rh C35 C36 C37 -21(4) . . . . ?
C35 C36 C37 C30 12(5) . . . . ?
C31 C30 C37 C36 -78(4) . . . . ?
Rh C30 C37 C36 3(4) . . . . ?
